data_4325796
loop_
_publ_author_name
'Marco G. Crestani'
'Gerald F. Manbeck'
'William W. Brennessel'
'Theresa M. McCormick'
'Richard Eisenberg'

_publ_section_title
;
 Synthesis and Characterization of Neutral Luminescent Diphosphine
 Pyrrole- and Indole-Aldimine Copper(I) Complexes
;
_journal_name_full 'Inorganic Chemistry'
_journal_page_first 7172
_journal_page_last 7188
_journal_paper_doi 10.1021/ic2007588
_journal_volume 50
_journal_year 2011
_chemical_formula_moiety 'C41 H33 Cu N2 P2, 0.5(H2 O)'
_chemical_formula_sum 'C41 H34 Cu N2 O0.5 P2'
_chemical_formula_weight 688.18
_chemical_name_common eismc08
_chemical_name_systematic
; 
 ? 
;
_space_group_IT_number 14
_symmetry_cell_setting monoclinic
_symmetry_space_group_name_Hall '-P 2ybc'
_symmetry_space_group_name_H-M 'P 1 21/c 1'
_atom_sites_solution_hydrogens geom
_atom_sites_solution_primary direct
_atom_sites_solution_secondary difmap
_audit_creation_method SHELXL-97
_cell_angle_alpha 90.00
_cell_angle_beta 115.337(3)
_cell_angle_gamma 90.00
_cell_formula_units_Z 8
_cell_length_a 16.631(3)
_cell_length_b 26.069(4)
_cell_length_c 17.111(3)
_cell_measurement_reflns_used 3697
_cell_measurement_temperature 100.0(1)
_cell_measurement_theta_max 36.79
_cell_measurement_theta_min 2.69
_cell_volume 6705(2)
_computing_cell_refinement 'SAINT (Bruker, 2008)'
_computing_data_collection 'APEX2 (Bruker, 2009)'
_computing_data_reduction 'SAINT (Bruker, 2008)'
_computing_molecular_graphics 'SHELXTL (Sheldrick, 2008)'
_computing_publication_material 'SHELXTL (Sheldrick, 2008)'
_computing_structure_refinement 'SHELXL-97 (Sheldrick, 2008)'
_computing_structure_solution 'SIR97 (Altomare et al., 1999)'
_diffrn_ambient_temperature 100.0(1)
_diffrn_measured_fraction_theta_full 0.993
_diffrn_measured_fraction_theta_max 0.993
_diffrn_measurement_device_type 'Bruker SMART APEX II CCD Platform'
_diffrn_measurement_method 'area detector, \w scans per \f'
_diffrn_radiation_monochromator graphite
_diffrn_radiation_source 'fine-focus sealed tube'
_diffrn_radiation_type MoK\a
_diffrn_radiation_wavelength 0.71073
_diffrn_reflns_av_R_equivalents 0.0833
_diffrn_reflns_av_sigmaI/netI 0.0767
_diffrn_reflns_limit_h_max 28
_diffrn_reflns_limit_h_min -28
_diffrn_reflns_limit_k_max 44
_diffrn_reflns_limit_k_min -44
_diffrn_reflns_limit_l_max 29
_diffrn_reflns_limit_l_min -29
_diffrn_reflns_number 165018
_diffrn_reflns_theta_full 37.78
_diffrn_reflns_theta_max 37.78
_diffrn_reflns_theta_min 1.35
_diffrn_standards_number 0
_exptl_absorpt_coefficient_mu 0.781
_exptl_absorpt_correction_T_max 0.9260
_exptl_absorpt_correction_T_min 0.7881
_exptl_absorpt_correction_type multi-scan
_exptl_absorpt_process_details 'SADABS (Sheldrick, 2008)'
_exptl_crystal_colour yellow
_exptl_crystal_density_diffrn 1.363
_exptl_crystal_description rod
_exptl_crystal_F_000 2856
_exptl_crystal_size_max 0.32
_exptl_crystal_size_mid 0.14
_exptl_crystal_size_min 0.10
_refine_diff_density_max 1.306
_refine_diff_density_min -1.011
_refine_diff_density_rms 0.102
_refine_ls_extinction_method none
_refine_ls_goodness_of_fit_ref 1.052
_refine_ls_hydrogen_treatment constr
_refine_ls_matrix_type full
_refine_ls_number_parameters 866
_refine_ls_number_reflns 35726
_refine_ls_number_restraints 13
_refine_ls_restrained_S_all 1.052
_refine_ls_R_factor_all 0.1061
_refine_ls_R_factor_gt 0.0541
_refine_ls_shift/su_max 0.048
_refine_ls_shift/su_mean 0.001
_refine_ls_structure_factor_coef Fsqd
_refine_ls_weighting_details 'calc w=1/[\s^2^(Fo^2^)+(0.0659P)^2^+0.0000P] where P=(Fo^2^+2Fc^2^)/3'
_refine_ls_weighting_scheme calc
_refine_ls_wR_factor_gt 0.1273
_refine_ls_wR_factor_ref 0.1479
_reflns_number_gt 21785
_reflns_number_total 35726
_reflns_threshold_expression >2sigma(I)
_cod_data_source_file ic2007588_si_002_3.cif
_cod_data_source_block 2
_cod_database_code 4325796

loop_
_symmetry_equiv_pos_as_xyz
'x, y, z'
'-x, y+1/2, -z+1/2'
'-x, -y, -z'
'x, -y-1/2, z-1/2'

loop_
_atom_site_label
_atom_site_type_symbol
_atom_site_fract_x
_atom_site_fract_y
_atom_site_fract_z
_atom_site_U_iso_or_equiv
_atom_site_adp_type
_atom_site_occupancy
_atom_site_symmetry_multiplicity
_atom_site_calc_flag
_atom_site_refinement_flags
_atom_site_disorder_assembly
_atom_site_disorder_group
Cu1 Cu 0.946521(13) 0.125938(7) 0.763535(13) 0.01448(4) Uani 1 1 d . . .
P1 P 0.88984(3) 0.067735(16) 0.65766(3) 0.01434(7) Uani 1 1 d . . .
P2 P 1.06257(3) 0.072900(15) 0.82737(3) 0.01448(8) Uani 1 1 d . . .
N1 N 0.96866(9) 0.19709(5) 0.73210(9) 0.0159(2) Uani 1 1 d . . .
N2 N 0.89037(9) 0.16540(5) 0.83286(9) 0.0153(2) Uani 1 1 d . . .
C1 C 1.00226(11) 0.22371(7) 0.68595(11) 0.0193(3) Uani 1 1 d . . .
H1 H 1.0281 0.2086 0.6516 0.023 Uiso 1 1 calc R . .
C2 C 0.99446(12) 0.27675(7) 0.69465(12) 0.0231(3) Uani 1 1 d . . .
H2 H 1.0140 0.3032 0.6687 0.028 Uiso 1 1 calc R . .
C3 C 0.95242(12) 0.28274(7) 0.74899(12) 0.0222(3) Uani 1 1 d . . .
H3 H 0.9370 0.3141 0.7673 0.027 Uiso 1 1 calc R . .
C4 C 0.93737(11) 0.23310(6) 0.77120(10) 0.0157(3) Uani 1 1 d . . .
C5 C 0.89622(11) 0.21479(6) 0.82293(10) 0.0167(3) Uani 1 1 d . . .
H5 H 0.8729 0.2383 0.8504 0.020 Uiso 1 1 calc R . .
C6 C 0.85029(11) 0.14769(6) 0.88602(10) 0.0169(3) Uani 1 1 d . . .
C7 C 0.85414(13) 0.17489(7) 0.95811(12) 0.0225(3) Uani 1 1 d . . .
H7 H 0.8858 0.2064 0.9741 0.027 Uiso 1 1 calc R . .
C8 C 0.81146(14) 0.15567(8) 1.00630(12) 0.0278(4) Uani 1 1 d . . .
H8 H 0.8141 0.1743 1.0550 0.033 Uiso 1 1 calc R . .
C9 C 0.76545(13) 0.10996(8) 0.98448(13) 0.0276(4) Uani 1 1 d . . .
H9 H 0.7349 0.0978 1.0167 0.033 Uiso 1 1 calc R . .
C10 C 0.76417(14) 0.08196(8) 0.91515(13) 0.0281(4) Uani 1 1 d . . .
H10 H 0.7338 0.0500 0.9006 0.034 Uiso 1 1 calc R . .
C11 C 0.80703(13) 0.10042(7) 0.86691(12) 0.0231(3) Uani 1 1 d . . .
H11 H 0.8069 0.0806 0.8203 0.028 Uiso 1 1 calc R . .
C12 C 0.77483(11) 0.05252(7) 0.58517(11) 0.0199(3) Uani 1 1 d . . .
C13 C 0.70842(12) 0.07135(8) 0.60621(14) 0.0281(4) Uani 1 1 d . . .
H13 H 0.7238 0.0912 0.6572 0.034 Uiso 1 1 calc R . .
C14 C 0.61933(14) 0.06119(10) 0.55272(17) 0.0422(6) Uani 1 1 d . . .
H14 H 0.5743 0.0740 0.5677 0.051 Uiso 1 1 calc R . .
C15 C 0.59627(15) 0.03309(10) 0.47932(16) 0.0460(7) Uani 1 1 d . . .
H15 H 0.5354 0.0261 0.4437 0.055 Uiso 1 1 calc R . .
C16 C 0.66146(16) 0.01457(9) 0.45627(14) 0.0408(6) Uani 1 1 d . . .
H16 H 0.6451 -0.0047 0.4046 0.049 Uiso 1 1 calc R . .
C17 C 0.75079(14) 0.02434(8) 0.50888(12) 0.0285(4) Uani 1 1 d . . .
H17 H 0.7954 0.0119 0.4930 0.034 Uiso 1 1 calc R . .
C18 C 0.94013(11) 0.08016(6) 0.58308(11) 0.0170(3) Uani 1 1 d . . .
C19 C 1.01064(16) 0.05268(9) 0.58168(16) 0.0368(5) Uani 1 1 d . . .
H19 H 1.0314 0.0228 0.6164 0.044 Uiso 1 1 calc R . .
C20 C 1.05123(19) 0.06851(11) 0.52988(19) 0.0513(7) Uani 1 1 d . . .
H20 H 1.1001 0.0496 0.5300 0.062 Uiso 1 1 calc R . .
C21 C 1.02170(16) 0.11129(9) 0.47837(15) 0.0347(5) Uani 1 1 d . . .
H21 H 1.0499 0.1219 0.4431 0.042 Uiso 1 1 calc R . .
C22 C 0.95111(15) 0.13842(8) 0.47850(14) 0.0316(4) Uani 1 1 d . . .
H22 H 0.9293 0.1675 0.4421 0.038 Uiso 1 1 calc R . .
C23 C 0.91154(14) 0.12348(8) 0.53156(13) 0.0278(4) Uani 1 1 d . . .
H23 H 0.8640 0.1433 0.5326 0.033 Uiso 1 1 calc R . .
C24 C 0.93897(11) 0.00670(6) 0.70925(10) 0.0150(3) Uani 1 1 d . . .
C25 C 0.90109(12) -0.04126(6) 0.67936(11) 0.0186(3) Uani 1 1 d . . .
H25 H 0.8472 -0.0435 0.6282 0.022 Uiso 1 1 calc R . .
C26 C 0.94116(12) -0.08574(6) 0.72345(12) 0.0209(3) Uani 1 1 d . . .
H26 H 0.9143 -0.1181 0.7028 0.025 Uiso 1 1 calc R . .
C27 C 1.02035(12) -0.08291(6) 0.79757(12) 0.0199(3) Uani 1 1 d . . .
H27 H 1.0485 -0.1134 0.8270 0.024 Uiso 1 1 calc R . .
C28 C 1.05858(11) -0.03544(6) 0.82882(11) 0.0184(3) Uani 1 1 d . . .
H28 H 1.1125 -0.0336 0.8801 0.022 Uiso 1 1 calc R . .
C29 C 1.01865(11) 0.00945(6) 0.78584(10) 0.0153(3) Uani 1 1 d . . .
C30 C 1.15410(11) 0.08206(7) 0.79724(11) 0.0187(3) Uani 1 1 d . . .
C31 C 1.19897(13) 0.04238(8) 0.77807(15) 0.0305(4) Uani 1 1 d . . .
H31 H 1.1821 0.0078 0.7804 0.037 Uiso 1 1 calc R . .
C32 C 1.26801(15) 0.05314(10) 0.75569(16) 0.0386(5) Uani 1 1 d . . .
H32 H 1.2976 0.0259 0.7418 0.046 Uiso 1 1 calc R . .
C33 C 1.29394(15) 0.10335(10) 0.75348(16) 0.0386(5) Uani 1 1 d . . .
H33 H 1.3413 0.1106 0.7381 0.046 Uiso 1 1 calc R . .
C34 C 1.25059(14) 0.14308(9) 0.77387(15) 0.0340(5) Uani 1 1 d . . .
H34 H 1.2693 0.1775 0.7738 0.041 Uiso 1 1 calc R . .
C35 C 1.18047(12) 0.13276(7) 0.79428(13) 0.0242(4) Uani 1 1 d . . .
H35 H 1.1499 0.1602 0.8064 0.029 Uiso 1 1 calc R . .
C36 C 1.11709(11) 0.06331(6) 0.94341(11) 0.0183(3) Uani 1 1 d . . .
C37 C 1.20882(12) 0.06089(7) 0.99126(12) 0.0226(3) Uani 1 1 d . . .
H37 H 1.2468 0.0620 0.9627 0.027 Uiso 1 1 calc R . .
C38 C 1.24518(13) 0.05680(8) 1.08088(13) 0.0311(4) Uani 1 1 d . . .
H38 H 1.3079 0.0558 1.1136 0.037 Uiso 1 1 calc R . .
C39 C 1.19033(16) 0.05419(11) 1.12202(14) 0.0422(6) Uani 1 1 d . . .
H39 H 1.2153 0.0515 1.1832 0.051 Uiso 1 1 calc R . .
C40 C 1.09913(17) 0.05543(13) 1.07501(15) 0.0510(7) Uani 1 1 d . . .
H40 H 1.0614 0.0526 1.1037 0.061 Uiso 1 1 calc R . .
C41 C 1.06258(14) 0.06077(10) 0.98568(13) 0.0351(5) Uani 1 1 d . . .
H41 H 0.9998 0.0627 0.9535 0.042 Uiso 1 1 calc R . .
Cu2 Cu 0.446328(13) 0.133091(7) 0.252971(13) 0.01442(4) Uani 1 1 d . A .
P3 P 0.56863(3) 0.180569(15) 0.31841(3) 0.01327(7) Uani 1 1 d . A .
P4 P 0.39619(3) 0.190231(16) 0.14432(3) 0.01396(7) Uani 1 1 d D . .
N3 N 0.47128(9) 0.05791(5) 0.24059(9) 0.0173(3) Uani 1 1 d . . .
N4 N 0.37385(9) 0.10290(5) 0.31399(9) 0.0162(2) Uani 1 1 d . . .
C52 C 0.27915(13) 0.17177(7) 0.31847(13) 0.0244(4) Uani 1 1 d . . .
H52 H 0.2804 0.1855 0.2676 0.029 Uiso 1 1 calc R A .
C42 C 0.51308(12) 0.02510(7) 0.20978(12) 0.0223(3) Uani 1 1 d . A .
H42 H 0.5506 0.0352 0.1834 0.027 Uiso 1 1 calc R . .
C43 C 0.49401(14) -0.02608(7) 0.22163(13) 0.0269(4) Uani 1 1 d . . .
H43 H 0.5154 -0.0560 0.2050 0.032 Uiso 1 1 calc R A .
C44 C 0.43764(13) -0.02435(7) 0.26252(12) 0.0248(4) Uani 1 1 d . A .
H44 H 0.4128 -0.0527 0.2794 0.030 Uiso 1 1 calc R . .
C45 C 0.42493(11) 0.02790(6) 0.27380(11) 0.0179(3) Uani 1 1 d . A .
C46 C 0.37575(11) 0.05309(6) 0.31253(10) 0.0172(3) Uani 1 1 d . A .
H46 H 0.3442 0.0337 0.3374 0.021 Uiso 1 1 calc R . .
C47 C 0.32622(11) 0.12726(6) 0.35490(11) 0.0175(3) Uani 1 1 d . A .
C48 C 0.32494(12) 0.10830(7) 0.43066(12) 0.0227(3) Uani 1 1 d . . .
H48 H 0.3582 0.0785 0.4573 0.027 Uiso 1 1 calc R A .
C49 C 0.27530(14) 0.13282(8) 0.46725(13) 0.0283(4) Uani 1 1 d . A .
H49 H 0.2739 0.1193 0.5182 0.034 Uiso 1 1 calc R . .
C50 C 0.22776(14) 0.17681(8) 0.43006(14) 0.0304(4) Uani 1 1 d . . .
H50 H 0.1937 0.1934 0.4552 0.036 Uiso 1 1 calc R A .
C51 C 0.23030(14) 0.19633(8) 0.35593(15) 0.0312(4) Uani 1 1 d . A .
H51 H 0.1984 0.2268 0.3305 0.037 Uiso 1 1 calc R . .
C53 C 0.62637(10) 0.19398(6) 0.43345(10) 0.0149(3) Uani 1 1 d . . .
C54 C 0.57734(12) 0.18991(7) 0.48151(11) 0.0213(3) Uani 1 1 d . . .
H54 H 0.5165 0.1801 0.4539 0.026 Uiso 1 1 calc R . .
C55 C 0.61671(13) 0.20010(8) 0.56982(12) 0.0283(4) Uani 1 1 d . . .
H55 H 0.5824 0.1982 0.6021 0.034 Uiso 1 1 calc R . .
C56 C 0.70578(13) 0.21304(8) 0.61057(12) 0.0263(4) Uani 1 1 d . . .
H56 H 0.7328 0.2192 0.6711 0.032 Uiso 1 1 calc R . .
C57 C 0.75576(12) 0.21712(7) 0.56397(12) 0.0227(3) Uani 1 1 d . . .
H57 H 0.8168 0.2263 0.5922 0.027 Uiso 1 1 calc R . .
C58 C 0.71620(11) 0.20775(7) 0.47539(11) 0.0191(3) Uani 1 1 d . . .
H58 H 0.7504 0.2107 0.4432 0.023 Uiso 1 1 calc R . .
C59 C 0.54001(10) 0.24388(6) 0.26761(10) 0.0144(3) Uani 1 1 d . . .
C60 C 0.59290(12) 0.28744(6) 0.30279(11) 0.0192(3) Uani 1 1 d . A .
H60 H 0.6468 0.2843 0.3538 0.023 Uiso 1 1 calc R . .
C61 C 0.56734(12) 0.33488(6) 0.26386(11) 0.0209(3) Uani 1 1 d . . .
H61 H 0.6035 0.3641 0.2883 0.025 Uiso 1 1 calc R A .
C62 C 0.48896(12) 0.33977(6) 0.18910(11) 0.0204(3) Uani 1 1 d . A .
H62 H 0.4710 0.3725 0.1629 0.024 Uiso 1 1 calc R . .
C63 C 0.43671(11) 0.29701(6) 0.15253(11) 0.0180(3) Uani 1 1 d . . .
H63 H 0.3837 0.3006 0.1008 0.022 Uiso 1 1 calc R A .
C64 C 0.46120(10) 0.24862(6) 0.19106(10) 0.0145(3) Uani 1 1 d . A .
C65 C 0.65464(11) 0.15782(6) 0.28806(11) 0.0172(3) Uani 1 1 d . . .
C66 C 0.66513(15) 0.17730(8) 0.21739(15) 0.0340(5) Uani 1 1 d . A .
H66 H 0.6311 0.2061 0.1870 0.041 Uiso 1 1 calc R . .
C67 C 0.72500(18) 0.15497(10) 0.19089(19) 0.0478(7) Uani 1 1 d . . .
H67 H 0.7318 0.1686 0.1426 0.057 Uiso 1 1 calc R A .
C68 C 0.77481(16) 0.11293(9) 0.23427(18) 0.0399(6) Uani 1 1 d . A .
H68 H 0.8161 0.0979 0.2162 0.048 Uiso 1 1 calc R . .
C69 C 0.76407(14) 0.09284(8) 0.30418(15) 0.0326(5) Uani 1 1 d . . .
H69 H 0.7979 0.0638 0.3340 0.039 Uiso 1 1 calc R A .
C70 C 0.70420(13) 0.11497(7) 0.33073(13) 0.0248(4) Uani 1 1 d . A .
H70 H 0.6968 0.1008 0.3784 0.030 Uiso 1 1 calc R . .
C71 C 0.4270(5) 0.1738(2) 0.0567(3) 0.0188(6) Uani 0.758(4) 1 d PD A 1
C72 C 0.4252(3) 0.20895(13) -0.0051(2) 0.0315(8) Uani 0.758(4) 1 d PD A 1
H72 H 0.4028 0.2425 -0.0055 0.038 Uiso 0.758(4) 1 calc PR A 1
C73 C 0.4557(3) 0.19551(14) -0.0662(2) 0.0384(9) Uani 0.758(4) 1 d PD A 1
H73 H 0.4558 0.2201 -0.1071 0.046 Uiso 0.758(4) 1 calc PR A 1
C74 C 0.4859(3) 0.14610(16) -0.0674(2) 0.0426(8) Uani 0.758(4) 1 d PD A 1
H74 H 0.5097 0.1372 -0.1071 0.051 Uiso 0.758(4) 1 calc PR A 1
C75 C 0.4814(3) 0.10997(15) -0.0108(2) 0.0473(9) Uani 0.758(4) 1 d PD A 1
H75 H 0.4985 0.0755 -0.0141 0.057 Uiso 0.758(4) 1 calc PR A 1
C76 C 0.4520(2) 0.12362(12) 0.05107(19) 0.0325(7) Uani 0.758(4) 1 d PD A 1
H76 H 0.4490 0.0984 0.0899 0.039 Uiso 0.758(4) 1 calc PR A 1
C71' C 0.4209(19) 0.1829(8) 0.0504(11) 0.0188(6) Uani 0.242(4) 1 d PD A 5
C72' C 0.3996(11) 0.2202(4) -0.0126(9) 0.0315(8) Uani 0.242(4) 1 d PD A 5
H72' H 0.3681 0.2500 -0.0101 0.038 Uiso 0.242(4) 1 calc PR A 5
C73' C 0.4246(9) 0.2137(4) -0.0801(8) 0.0384(9) Uani 0.242(4) 1 d PD A 5
H73' H 0.4050 0.2371 -0.1272 0.046 Uiso 0.242(4) 1 calc PR A 5
C74' C 0.4781(9) 0.1731(5) -0.0770(7) 0.0426(8) Uani 0.242(4) 1 d PD A 5
H74' H 0.4953 0.1685 -0.1228 0.051 Uiso 0.242(4) 1 calc PR A 5
C75' C 0.5073(9) 0.1389(5) -0.0100(7) 0.0473(9) Uani 0.242(4) 1 d PD A 5
H75' H 0.5450 0.1113 -0.0092 0.057 Uiso 0.242(4) 1 calc PR A 5
C76' C 0.4812(7) 0.1448(4) 0.0584(6) 0.0325(7) Uani 0.242(4) 1 d PD A 5
H76' H 0.5046 0.1233 0.1079 0.039 Uiso 0.242(4) 1 calc PR A 5
C77 C 0.28212(11) 0.21362(6) 0.09059(10) 0.0167(3) Uani 1 1 d . A .
C78 C 0.22219(12) 0.19117(7) 0.01385(12) 0.0238(4) Uani 1 1 d . . .
H78 H 0.2424 0.1663 -0.0142 0.029 Uiso 1 1 calc R A .
C79 C 0.13274(13) 0.20502(8) -0.02192(14) 0.0301(4) Uani 1 1 d . A .
H79 H 0.0920 0.1893 -0.0740 0.036 Uiso 1 1 calc R . .
C80 C 0.10299(12) 0.24172(8) 0.01838(14) 0.0274(4) Uani 1 1 d . . .
H80 H 0.0418 0.2509 -0.0058 0.033 Uiso 1 1 calc R A .
C81 C 0.16192(12) 0.26488(8) 0.09332(13) 0.0258(4) Uani 1 1 d . A .
H81 H 0.1418 0.2907 0.1200 0.031 Uiso 1 1 calc R . .
C82 C 0.25098(12) 0.25038(7) 0.12992(12) 0.0226(3) Uani 1 1 d . . .
H82 H 0.2911 0.2658 0.1825 0.027 Uiso 1 1 calc R A .
O1 O 0.6397(4) 0.0302(2) 0.0695(5) 0.114(2) Uani 0.50 1 d P B -1
H1A H 0.6726 0.0083 0.0604 0.137 Uiso 0.50 1 d PR B -1
H1B H 0.5905 0.0148 0.0421 0.137 Uiso 0.50 1 d PR B -1
O2 O 0.4496(3) 0.0043(3) -0.0203(4) 0.121(3) Uani 0.50 1 d P C -1
H2A H 0.4201 -0.0154 -0.0626 0.181 Uiso 0.50 1 d PR C -1
H2B H 0.4302 0.0016 0.0180 0.181 Uiso 0.50 1 d PR C -1

loop_
_atom_site_aniso_label
_atom_site_aniso_U_11
_atom_site_aniso_U_22
_atom_site_aniso_U_33
_atom_site_aniso_U_23
_atom_site_aniso_U_13
_atom_site_aniso_U_12
Cu1 0.01598(9) 0.01082(8) 0.01712(9) -0.00099(7) 0.00752(7) 0.00063(7)
P1 0.01397(18) 0.01283(17) 0.01480(17) -0.00092(13) 0.00480(15) -0.00050(14)
P2 0.01281(18) 0.01182(17) 0.01735(18) -0.00186(14) 0.00506(15) -0.00066(13)
N1 0.0156(6) 0.0140(6) 0.0183(6) 0.0000(5) 0.0075(5) 0.0002(5)
N2 0.0156(6) 0.0158(6) 0.0146(6) -0.0009(5) 0.0064(5) 0.0009(5)
C1 0.0173(7) 0.0186(7) 0.0236(8) 0.0021(6) 0.0105(6) 0.0001(6)
C2 0.0244(9) 0.0172(7) 0.0291(9) 0.0046(6) 0.0127(7) -0.0011(6)
C3 0.0257(9) 0.0128(7) 0.0260(9) 0.0001(6) 0.0092(7) 0.0005(6)
C4 0.0166(7) 0.0115(6) 0.0164(7) -0.0006(5) 0.0047(6) 0.0002(5)
C5 0.0170(7) 0.0153(7) 0.0151(7) -0.0010(5) 0.0043(6) 0.0024(5)
C6 0.0149(7) 0.0184(7) 0.0165(7) 0.0015(6) 0.0058(6) 0.0035(6)
C7 0.0273(9) 0.0219(8) 0.0204(8) -0.0016(6) 0.0121(7) 0.0010(7)
C8 0.0348(11) 0.0313(10) 0.0235(9) 0.0019(7) 0.0184(8) 0.0062(8)
C9 0.0265(10) 0.0341(10) 0.0276(9) 0.0098(8) 0.0166(8) 0.0055(8)
C10 0.0300(10) 0.0275(9) 0.0275(9) 0.0026(7) 0.0129(8) -0.0068(8)
C11 0.0287(9) 0.0201(8) 0.0224(8) 0.0000(6) 0.0126(7) -0.0019(7)
C12 0.0154(7) 0.0198(7) 0.0190(7) 0.0056(6) 0.0022(6) -0.0015(6)
C13 0.0185(8) 0.0328(10) 0.0312(10) 0.0122(8) 0.0089(7) 0.0047(7)
C14 0.0174(9) 0.0499(14) 0.0512(14) 0.0259(12) 0.0070(9) 0.0031(9)
C15 0.0218(10) 0.0543(15) 0.0403(13) 0.0281(11) -0.0073(9) -0.0131(10)
C16 0.0405(13) 0.0400(12) 0.0211(9) 0.0084(8) -0.0068(9) -0.0216(10)
C17 0.0290(10) 0.0280(9) 0.0209(8) -0.0005(7) 0.0035(7) -0.0099(8)
C18 0.0179(7) 0.0166(7) 0.0165(7) -0.0031(5) 0.0073(6) -0.0030(6)
C19 0.0445(13) 0.0330(11) 0.0480(13) 0.0129(9) 0.0342(11) 0.0162(9)
C20 0.0569(16) 0.0591(17) 0.0631(17) 0.0165(14) 0.0497(15) 0.0206(13)
C21 0.0418(12) 0.0396(12) 0.0329(11) -0.0024(9) 0.0259(10) -0.0074(10)
C22 0.0425(12) 0.0309(10) 0.0269(10) 0.0042(8) 0.0201(9) -0.0049(9)
C23 0.0324(10) 0.0254(9) 0.0297(10) 0.0059(7) 0.0172(8) 0.0041(8)
C24 0.0167(7) 0.0116(6) 0.0166(7) -0.0008(5) 0.0069(6) -0.0014(5)
C25 0.0199(8) 0.0138(7) 0.0197(7) -0.0039(5) 0.0063(6) -0.0037(6)
C26 0.0268(9) 0.0122(7) 0.0252(8) -0.0027(6) 0.0125(7) -0.0027(6)
C27 0.0234(8) 0.0120(6) 0.0254(8) 0.0010(6) 0.0116(7) 0.0016(6)
C28 0.0174(7) 0.0149(7) 0.0219(8) -0.0002(6) 0.0076(6) 0.0013(6)
C29 0.0159(7) 0.0125(6) 0.0177(7) -0.0013(5) 0.0074(6) -0.0004(5)
C30 0.0144(7) 0.0205(7) 0.0203(8) -0.0007(6) 0.0065(6) -0.0013(6)
C31 0.0246(9) 0.0259(9) 0.0462(12) -0.0089(8) 0.0202(9) -0.0032(7)
C32 0.0272(11) 0.0461(13) 0.0515(14) -0.0077(11) 0.0256(10) 0.0002(9)
C33 0.0246(10) 0.0532(15) 0.0447(13) 0.0104(11) 0.0212(10) -0.0013(10)
C34 0.0233(9) 0.0351(11) 0.0431(12) 0.0174(9) 0.0137(9) -0.0017(8)
C35 0.0193(8) 0.0220(8) 0.0290(9) 0.0069(7) 0.0082(7) -0.0002(6)
C36 0.0159(7) 0.0176(7) 0.0178(7) -0.0033(6) 0.0038(6) -0.0011(6)
C37 0.0167(8) 0.0241(8) 0.0214(8) 0.0034(6) 0.0029(6) -0.0031(6)
C38 0.0211(9) 0.0362(11) 0.0243(9) 0.0057(8) -0.0013(7) -0.0079(8)
C39 0.0350(12) 0.0639(17) 0.0176(9) -0.0018(10) 0.0017(8) -0.0079(11)
C40 0.0318(12) 0.099(2) 0.0230(10) -0.0056(12) 0.0125(9) -0.0031(13)
C41 0.0191(9) 0.0655(16) 0.0192(9) -0.0047(9) 0.0067(7) 0.0001(9)
Cu2 0.01390(9) 0.01249(8) 0.01626(9) 0.00004(6) 0.00587(7) -0.00075(7)
P3 0.01208(17) 0.01267(17) 0.01384(17) 0.00100(13) 0.00438(14) 0.00009(13)
P4 0.01244(17) 0.01514(18) 0.01318(17) 0.00025(13) 0.00441(14) 0.00043(14)
N3 0.0163(6) 0.0145(6) 0.0197(6) -0.0004(5) 0.0064(5) 0.0001(5)
N4 0.0143(6) 0.0164(6) 0.0162(6) -0.0012(5) 0.0050(5) -0.0016(5)
C52 0.0296(10) 0.0207(8) 0.0273(9) 0.0009(7) 0.0165(8) 0.0015(7)
C42 0.0242(9) 0.0203(8) 0.0224(8) -0.0017(6) 0.0100(7) 0.0034(6)
C43 0.0321(10) 0.0174(8) 0.0327(10) -0.0034(7) 0.0153(8) 0.0032(7)
C44 0.0297(10) 0.0132(7) 0.0292(9) -0.0008(6) 0.0104(8) -0.0006(6)
C45 0.0174(7) 0.0142(7) 0.0182(7) 0.0008(5) 0.0039(6) 0.0000(6)
C46 0.0167(7) 0.0170(7) 0.0155(7) 0.0007(5) 0.0044(6) -0.0027(6)
C47 0.0164(7) 0.0180(7) 0.0184(7) -0.0027(6) 0.0077(6) -0.0042(6)
C48 0.0241(9) 0.0251(9) 0.0193(8) -0.0018(6) 0.0097(7) -0.0053(7)
C49 0.0339(10) 0.0325(10) 0.0238(9) -0.0096(7) 0.0175(8) -0.0135(8)
C50 0.0302(10) 0.0315(10) 0.0364(11) -0.0162(8) 0.0208(9) -0.0091(8)
C51 0.0319(10) 0.0246(9) 0.0427(12) -0.0039(8) 0.0213(9) 0.0032(8)
C53 0.0140(7) 0.0148(6) 0.0145(6) 0.0020(5) 0.0049(5) 0.0014(5)
C54 0.0169(8) 0.0282(9) 0.0178(7) 0.0010(6) 0.0063(6) 0.0002(6)
C55 0.0253(9) 0.0414(11) 0.0181(8) -0.0005(7) 0.0093(7) 0.0010(8)
C56 0.0256(9) 0.0316(10) 0.0160(8) -0.0028(7) 0.0034(7) 0.0048(7)
C57 0.0173(8) 0.0236(8) 0.0199(8) -0.0032(6) 0.0009(6) 0.0011(6)
C58 0.0157(7) 0.0193(7) 0.0198(7) -0.0011(6) 0.0051(6) -0.0003(6)
C59 0.0147(7) 0.0137(6) 0.0149(6) 0.0011(5) 0.0064(5) -0.0004(5)
C60 0.0205(8) 0.0155(7) 0.0182(7) -0.0008(6) 0.0050(6) -0.0025(6)
C61 0.0269(9) 0.0140(7) 0.0213(8) -0.0014(6) 0.0100(7) -0.0028(6)
C62 0.0262(9) 0.0141(7) 0.0227(8) 0.0027(6) 0.0122(7) 0.0025(6)
C63 0.0199(8) 0.0167(7) 0.0177(7) 0.0029(6) 0.0083(6) 0.0037(6)
C64 0.0148(7) 0.0135(6) 0.0159(7) 0.0014(5) 0.0071(6) 0.0018(5)
C65 0.0140(7) 0.0169(7) 0.0210(7) -0.0002(6) 0.0078(6) 0.0002(5)
C66 0.0392(12) 0.0314(10) 0.0464(13) 0.0153(9) 0.0327(11) 0.0121(9)
C67 0.0608(16) 0.0418(13) 0.0707(18) 0.0159(12) 0.0566(16) 0.0155(12)
C68 0.0359(12) 0.0345(12) 0.0636(16) -0.0059(11) 0.0350(12) 0.0039(9)
C69 0.0302(10) 0.0234(9) 0.0436(12) -0.0053(8) 0.0152(9) 0.0088(8)
C70 0.0276(9) 0.0214(8) 0.0255(9) 0.0018(7) 0.0113(8) 0.0080(7)
C71 0.0160(15) 0.026(2) 0.0142(11) -0.0008(10) 0.0060(12) 0.0008(15)
C72 0.058(3) 0.0190(16) 0.0276(13) -0.0047(11) 0.0283(18) -0.0065(13)
C73 0.064(3) 0.033(2) 0.0334(16) -0.0122(14) 0.0352(19) -0.0206(16)
C74 0.0584(19) 0.048(2) 0.0386(16) -0.0122(17) 0.0372(15) -0.0052(19)
C75 0.069(2) 0.0404(19) 0.0476(18) -0.0057(16) 0.0393(18) 0.0142(18)
C76 0.0460(19) 0.0263(15) 0.0322(13) -0.0020(12) 0.0235(13) 0.0095(12)
C71' 0.0160(15) 0.026(2) 0.0142(11) -0.0008(10) 0.0060(12) 0.0008(15)
C72' 0.058(3) 0.0190(16) 0.0276(13) -0.0047(11) 0.0283(18) -0.0065(13)
C73' 0.064(3) 0.033(2) 0.0334(16) -0.0122(14) 0.0352(19) -0.0206(16)
C74' 0.0584(19) 0.048(2) 0.0386(16) -0.0122(17) 0.0372(15) -0.0052(19)
C75' 0.069(2) 0.0404(19) 0.0476(18) -0.0057(16) 0.0393(18) 0.0142(18)
C76' 0.0460(19) 0.0263(15) 0.0322(13) -0.0020(12) 0.0235(13) 0.0095(12)
C77 0.0137(7) 0.0181(7) 0.0172(7) 0.0041(5) 0.0055(6) 0.0006(5)
C78 0.0158(8) 0.0172(7) 0.0301(9) -0.0033(7) 0.0019(7) 0.0009(6)
C79 0.0166(8) 0.0242(9) 0.0369(11) -0.0040(8) -0.0005(8) -0.0007(7)
C80 0.0130(8) 0.0290(10) 0.0358(10) 0.0050(8) 0.0062(7) 0.0008(7)
C81 0.0190(8) 0.0342(10) 0.0274(9) 0.0015(7) 0.0131(7) 0.0041(7)
C82 0.0180(8) 0.0315(9) 0.0185(8) 0.0004(7) 0.0080(6) 0.0027(7)
O1 0.075(4) 0.098(5) 0.171(7) -0.014(4) 0.055(4) 0.001(3)
O2 0.067(3) 0.226(8) 0.074(4) -0.062(4) 0.035(3) -0.073(4)

loop_
_atom_type_symbol
_atom_type_description
_atom_type_scat_dispersion_real
_atom_type_scat_dispersion_imag
_atom_type_scat_source
C C 0.0033 0.0016 'International Tables Vol C Tables 4.2.6.8 and 6.1.1.4'
H H 0.0000 0.0000 'International Tables Vol C Tables 4.2.6.8 and 6.1.1.4'
N N 0.0061 0.0033 'International Tables Vol C Tables 4.2.6.8 and 6.1.1.4'
O O 0.0106 0.0060 'International Tables Vol C Tables 4.2.6.8 and 6.1.1.4'
P P 0.1023 0.0942 'International Tables Vol C Tables 4.2.6.8 and 6.1.1.4'
Cu Cu 0.3201 1.2651 'International Tables Vol C Tables 4.2.6.8 and 6.1.1.4'

loop_
_geom_angle_atom_site_label_1
_geom_angle_atom_site_label_2
_geom_angle_atom_site_label_3
_geom_angle
N1 Cu1 N2 82.76(6)
N1 Cu1 P1 118.11(4)
N2 Cu1 P1 131.57(4)
N1 Cu1 P2 118.80(4)
N2 Cu1 P2 122.19(4)
P1 Cu1 P2 87.296(19)
C12 P1 C18 102.93(8)
C12 P1 C24 105.09(8)
C18 P1 C24 104.30(8)
C12 P1 Cu1 130.84(6)
C18 P1 Cu1 106.53(5)
C24 P1 Cu1 104.60(5)
C36 P2 C30 103.98(8)
C36 P2 C29 103.34(8)
C30 P2 C29 104.62(8)
C36 P2 Cu1 122.79(6)
C30 P2 Cu1 115.54(6)
C29 P2 Cu1 104.57(6)
C1 N1 C4 105.83(14)
C1 N1 Cu1 143.77(12)
C4 N1 Cu1 110.40(10)
C5 N2 C6 119.10(14)
C5 N2 Cu1 109.74(11)
C6 N2 Cu1 131.15(11)
N1 C1 C2 111.55(15)
N1 C1 H1 124.2
C2 C1 H1 124.2
C3 C2 C1 106.11(15)
C3 C2 H2 126.9
C1 C2 H2 126.9
C2 C3 C4 106.08(15)
C2 C3 H3 127.0
C4 C3 H3 127.0
N1 C4 C3 110.44(15)
N1 C4 C5 117.31(14)
C3 C4 C5 132.24(15)
N2 C5 C4 119.78(14)
N2 C5 H5 120.1
C4 C5 H5 120.1
C11 C6 C7 118.62(16)
C11 C6 N2 118.38(15)
C7 C6 N2 122.97(16)
C8 C7 C6 119.81(18)
C8 C7 H7 120.1
C6 C7 H7 120.1
C9 C8 C7 121.03(18)
C9 C8 H8 119.5
C7 C8 H8 119.5
C8 C9 C10 119.40(17)
C8 C9 H9 120.3
C10 C9 H9 120.3
C9 C10 C11 120.21(18)
C9 C10 H10 119.9
C11 C10 H10 119.9
C10 C11 C6 120.81(17)
C10 C11 H11 119.6
C6 C11 H11 119.6
C13 C12 C17 119.07(18)
C13 C12 P1 117.75(15)
C17 C12 P1 123.15(15)
C12 C13 C14 120.1(2)
C12 C13 H13 119.9
C14 C13 H13 119.9
C15 C14 C13 120.6(2)
C15 C14 H14 119.7
C13 C14 H14 119.7
C14 C15 C16 120.2(2)
C14 C15 H15 119.9
C16 C15 H15 119.9
C15 C16 C17 120.0(2)
C15 C16 H16 120.0
C17 C16 H16 120.0
C16 C17 C12 119.9(2)
C16 C17 H17 120.0
C12 C17 H17 120.0
C19 C18 C23 118.28(17)
C19 C18 P1 124.36(14)
C23 C18 P1 116.97(13)
C18 C19 C20 120.3(2)
C18 C19 H19 119.8
C20 C19 H19 119.8
C21 C20 C19 120.9(2)
C21 C20 H20 119.6
C19 C20 H20 119.6
C22 C21 C20 119.2(2)
C22 C21 H21 120.4
C20 C21 H21 120.4
C21 C22 C23 120.2(2)
C21 C22 H22 119.9
C23 C22 H22 119.9
C18 C23 C22 121.07(19)
C18 C23 H23 119.5
C22 C23 H23 119.5
C25 C24 C29 118.90(15)
C25 C24 P1 124.27(13)
C29 C24 P1 116.79(11)
C26 C25 C24 120.86(16)
C26 C25 H25 119.6
C24 C25 H25 119.6
C27 C26 C25 120.01(15)
C27 C26 H26 120.0
C25 C26 H26 120.0
C26 C27 C28 119.93(16)
C26 C27 H27 120.0
C28 C27 H27 120.0
C27 C28 C29 120.64(16)
C27 C28 H28 119.7
C29 C28 H28 119.7
C28 C29 C24 119.63(14)
C28 C29 P2 122.41(13)
C24 C29 P2 117.90(12)
C31 C30 C35 118.96(17)
C31 C30 P2 124.49(14)
C35 C30 P2 116.55(13)
C32 C31 C30 120.3(2)
C32 C31 H31 119.8
C30 C31 H31 119.8
C33 C32 C31 120.3(2)
C33 C32 H32 119.9
C31 C32 H32 119.9
C32 C33 C34 119.81(19)
C32 C33 H33 120.1
C34 C33 H33 120.1
C35 C34 C33 120.3(2)
C35 C34 H34 119.9
C33 C34 H34 119.9
C34 C35 C30 120.34(19)
C34 C35 H35 119.8
C30 C35 H35 119.8
C41 C36 C37 119.32(17)
C41 C36 P2 116.56(13)
C37 C36 P2 124.05(14)
C36 C37 C38 120.17(18)
C36 C37 H37 119.9
C38 C37 H37 119.9
C39 C38 C37 119.91(19)
C39 C38 H38 120.0
C37 C38 H38 120.0
C38 C39 C40 120.4(2)
C38 C39 H39 119.8
C40 C39 H39 119.8
C39 C40 C41 119.9(2)
C39 C40 H40 120.1
C41 C40 H40 120.1
C36 C41 C40 120.30(19)
C36 C41 H41 119.9
C40 C41 H41 119.9
N3 Cu2 N4 82.78(6)
N3 Cu2 P3 113.85(4)
N4 Cu2 P3 124.30(4)
N3 Cu2 P4 124.97(4)
N4 Cu2 P4 125.65(4)
P3 Cu2 P4 89.040(19)
C53 P3 C65 104.87(8)
C53 P3 C59 104.50(7)
C65 P3 C59 103.59(7)
C53 P3 Cu2 126.61(5)
C65 P3 Cu2 109.61(6)
C59 P3 Cu2 105.43(5)
C77 P4 C71 105.1(2)
C77 P4 C71' 99.7(7)
C77 P4 C64 103.51(7)
C71 P4 C64 103.4(3)
C71' P4 C64 99.0(9)
C77 P4 Cu2 125.23(5)
C71 P4 Cu2 112.86(11)
C71' P4 Cu2 120.9(4)
C64 P4 Cu2 104.36(5)
C42 N3 C45 105.95(14)
C42 N3 Cu2 144.81(13)
C45 N3 Cu2 109.18(11)
C46 N4 C47 118.81(14)
C46 N4 Cu2 110.37(11)
C47 N4 Cu2 130.82(11)
C51 C52 C47 120.46(18)
C51 C52 H52 119.8
C47 C52 H52 119.8
N3 C42 C43 111.15(17)
N3 C42 H42 124.4
C43 C42 H42 124.4
C44 C43 C42 106.51(16)
C44 C43 H43 126.7
C42 C43 H43 126.7
C43 C44 C45 105.92(16)
C43 C44 H44 127.0
C45 C44 H44 127.0
N3 C45 C44 110.47(16)
N3 C45 C46 117.81(14)
C44 C45 C46 131.71(16)
N4 C46 C45 119.74(15)
N4 C46 H46 120.1
C45 C46 H46 120.1
C52 C47 C48 118.86(16)
C52 C47 N4 118.74(15)
C48 C47 N4 122.40(16)
C49 C48 C47 120.29(18)
C49 C48 H48 119.9
C47 C48 H48 119.9
C50 C49 C48 120.51(18)
C50 C49 H49 119.7
C48 C49 H49 119.7
C49 C50 C51 119.39(18)
C49 C50 H50 120.3
C51 C50 H50 120.3
C50 C51 C52 120.5(2)
C50 C51 H51 119.8
C52 C51 H51 119.8
C54 C53 C58 118.99(15)
C54 C53 P3 117.07(12)
C58 C53 P3 123.93(12)
C53 C54 C55 120.41(17)
C53 C54 H54 119.8
C55 C54 H54 119.8
C56 C55 C54 119.93(18)
C56 C55 H55 120.0
C54 C55 H55 120.0
C57 C56 C55 120.52(17)
C57 C56 H56 119.7
C55 C56 H56 119.7
C56 C57 C58 119.66(17)
C56 C57 H57 120.2
C58 C57 H57 120.2
C57 C58 C53 120.46(16)
C57 C58 H58 119.8
C53 C58 H58 119.8
C60 C59 C64 119.41(14)
C60 C59 P3 122.52(12)
C64 C59 P3 118.06(11)
C61 C60 C59 120.65(16)
C61 C60 H60 119.7
C59 C60 H60 119.7
C60 C61 C62 120.02(16)
C60 C61 H61 120.0
C62 C61 H61 120.0
C61 C62 C63 120.14(15)
C61 C62 H62 119.9
C63 C62 H62 119.9
C62 C63 C64 120.77(16)
C62 C63 H63 119.6
C64 C63 H63 119.6
C63 C64 C59 118.99(15)
C63 C64 P4 122.82(12)
C59 C64 P4 118.17(11)
C66 C65 C70 118.81(16)
C66 C65 P3 122.46(14)
C70 C65 P3 118.22(13)
C67 C66 C65 120.4(2)
C67 C66 H66 119.8
C65 C66 H66 119.8
C68 C67 C66 120.4(2)
C68 C67 H67 119.8
C66 C67 H67 119.8
C67 C68 C69 119.60(19)
C67 C68 H68 120.2
C69 C68 H68 120.2
C70 C69 C68 120.1(2)
C70 C69 H69 119.9
C68 C69 H69 119.9
C69 C70 C65 120.59(18)
C69 C70 H70 119.7
C65 C70 H70 119.7
C72 C71 C76 118.6(2)
C72 C71 P4 123.2(3)
C76 C71 P4 118.3(2)
C71 C72 C73 120.7(3)
C71 C72 H72 119.6
C73 C72 H72 119.6
C74 C73 C72 119.8(3)
C74 C73 H73 120.1
C72 C73 H73 120.1
C75 C74 C73 119.8(3)
C75 C74 H74 120.1
C73 C74 H74 120.1
C74 C75 C76 120.2(3)
C74 C75 H75 119.9
C76 C75 H75 119.9
C75 C76 C71 120.5(3)
C75 C76 H76 119.7
C71 C76 H76 119.7
C76' C71' C72' 121.2(9)
C76' C71' P4 114.6(8)
C72' C71' P4 122.2(8)
C71' C72' C73' 119.6(9)
C71' C72' H72' 120.2
C73' C72' H72' 120.2
C74' C73' C72' 118.7(10)
C74' C73' H73' 120.6
C72' C73' H73' 120.6
C75' C74' C73' 121.9(9)
C75' C74' H74' 119.1
C73' C74' H74' 119.1
C74' C75' C76' 119.8(9)
C74' C75' H75' 120.1
C76' C75' H75' 120.1
C71' C76' C75' 117.6(8)
C71' C76' H76' 121.2
C75' C76' H76' 121.2
C82 C77 C78 118.75(16)
C82 C77 P4 120.58(13)
C78 C77 P4 120.35(13)
C79 C78 C77 120.29(18)
C79 C78 H78 119.9
C77 C78 H78 119.9
C80 C79 C78 120.08(18)
C80 C79 H79 120.0
C78 C79 H79 120.0
C81 C80 C79 120.13(17)
C81 C80 H80 119.9
C79 C80 H80 119.9
C80 C81 C82 119.80(18)
C80 C81 H81 120.1
C82 C81 H81 120.1
C81 C82 C77 120.93(17)
C81 C82 H82 119.5
C77 C82 H82 119.5
H1A O1 H1B 97.2
H2A O2 H2B 109.5

loop_
_geom_bond_atom_site_label_1
_geom_bond_atom_site_label_2
_geom_bond_distance
Cu1 N1 2.0087(14)
Cu1 N2 2.0702(13)
Cu1 P1 2.2385(5)
Cu1 P2 2.2418(5)
P1 C12 1.8231(17)
P1 C18 1.8294(17)
P1 C24 1.8335(16)
P2 C36 1.8127(18)
P2 C30 1.8198(17)
P2 C29 1.8249(16)
N1 C1 1.340(2)
N1 C4 1.378(2)
N2 C5 1.308(2)
N2 C6 1.416(2)
C1 C2 1.403(2)
C1 H1 0.9500
C2 C3 1.391(3)
C2 H2 0.9500
C3 C4 1.401(2)
C3 H3 0.9500
C4 C5 1.414(2)
C5 H5 0.9500
C6 C11 1.393(2)
C6 C7 1.400(2)
C7 C8 1.391(3)
C7 H7 0.9500
C8 C9 1.379(3)
C8 H8 0.9500
C9 C10 1.385(3)
C9 H9 0.9500
C10 C11 1.387(3)
C10 H10 0.9500
C11 H11 0.9500
C12 C13 1.390(3)
C12 C17 1.399(3)
C13 C14 1.394(3)
C13 H13 0.9500
C14 C15 1.360(4)
C14 H14 0.9500
C15 C16 1.389(4)
C15 H15 0.9500
C16 C17 1.392(3)
C16 H16 0.9500
C17 H17 0.9500
C18 C19 1.383(3)
C18 C23 1.385(3)
C19 C20 1.387(3)
C19 H19 0.9500
C20 C21 1.375(3)
C20 H20 0.9500
C21 C22 1.371(3)
C21 H21 0.9500
C22 C23 1.386(3)
C22 H22 0.9500
C23 H23 0.9500
C24 C25 1.395(2)
C24 C29 1.411(2)
C25 C26 1.388(2)
C25 H25 0.9500
C26 C27 1.385(3)
C26 H26 0.9500
C27 C28 1.389(2)
C27 H27 0.9500
C28 C29 1.391(2)
C28 H28 0.9500
C30 C31 1.394(3)
C30 C35 1.400(2)
C31 C32 1.386(3)
C31 H31 0.9500
C32 C33 1.384(3)
C32 H32 0.9500
C33 C34 1.389(3)
C33 H33 0.9500
C34 C35 1.379(3)
C34 H34 0.9500
C35 H35 0.9500
C36 C41 1.382(3)
C36 C37 1.390(2)
C37 C38 1.391(3)
C37 H37 0.9500
C38 C39 1.372(3)
C38 H38 0.9500
C39 C40 1.380(3)
C39 H39 0.9500
C40 C41 1.389(3)
C40 H40 0.9500
C41 H41 0.9500
Cu2 N3 2.0333(14)
Cu2 N4 2.0589(14)
Cu2 P3 2.2301(5)
Cu2 P4 2.2459(5)
P3 C53 1.8169(16)
P3 C65 1.8174(17)
P3 C59 1.8308(16)
P4 C77 1.8230(17)
P4 C71 1.830(2)
P4 C71' 1.832(4)
P4 C64 1.8399(16)
N3 C42 1.344(2)
N3 C45 1.380(2)
N4 C46 1.300(2)
N4 C47 1.413(2)
C52 C51 1.388(3)
C52 C47 1.389(3)
C52 H52 0.9500
C42 C43 1.406(3)
C42 H42 0.9500
C43 C44 1.390(3)
C43 H43 0.9500
C44 C45 1.404(2)
C44 H44 0.9500
C45 C46 1.416(2)
C46 H46 0.9500
C47 C48 1.396(2)
C48 C49 1.387(3)
C48 H48 0.9500
C49 C50 1.384(3)
C49 H49 0.9500
C50 C51 1.384(3)
C50 H50 0.9500
C51 H51 0.9500
C53 C54 1.388(2)
C53 C58 1.399(2)
C54 C55 1.391(3)
C54 H54 0.9500
C55 C56 1.382(3)
C55 H55 0.9500
C56 C57 1.380(3)
C56 H56 0.9500
C57 C58 1.391(2)
C57 H57 0.9500
C58 H58 0.9500
C59 C60 1.404(2)
C59 C64 1.407(2)
C60 C61 1.383(2)
C60 H60 0.9500
C61 C62 1.387(3)
C61 H61 0.9500
C62 C63 1.387(2)
C62 H62 0.9500
C63 C64 1.401(2)
C63 H63 0.9500
C65 C66 1.390(3)
C65 C70 1.395(2)
C66 C67 1.386(3)
C66 H66 0.9500
C67 C68 1.383(3)
C67 H67 0.9500
C68 C69 1.386(3)
C68 H68 0.9500
C69 C70 1.385(3)
C69 H69 0.9500
C70 H70 0.9500
C71 C72 1.389(4)
C71 C76 1.389(4)
C72 C73 1.389(4)
C72 H72 0.9500
C73 C74 1.386(5)
C73 H73 0.9500
C74 C75 1.375(5)
C74 H74 0.9500
C75 C76 1.390(4)
C75 H75 0.9500
C76 H76 0.9500
C71' C76' 1.376(13)
C71' C72' 1.380(12)
C72' C73' 1.395(12)
C72' H72' 0.9500
C73' C74' 1.370(13)
C73' H73' 0.9500
C74' C75' 1.366(13)
C74' H74' 0.9500
C75' C76' 1.420(11)
C75' H75' 0.9500
C76' H76' 0.9500
C77 C82 1.392(2)
C77 C78 1.393(2)
C78 C79 1.392(3)
C78 H78 0.9500
C79 C80 1.388(3)
C79 H79 0.9500
C80 C81 1.376(3)
C80 H80 0.9500
C81 C82 1.391(3)
C81 H81 0.9500
C82 H82 0.9500
O1 H1A 0.8500
O1 H1B 0.8500
O2 H2A 0.8500
O2 H2B 0.8499

loop_
_geom_hbond_atom_site_label_D
_geom_hbond_atom_site_label_H
_geom_hbond_atom_site_label_A
_geom_hbond_distance_DH
_geom_hbond_distance_HA
_geom_hbond_distance_DA
_geom_hbond_angle_DHA
O1 H1B O2 0.85 2.14 2.941(8) 158.0

loop_
_geom_torsion_atom_site_label_1
_geom_torsion_atom_site_label_2
_geom_torsion_atom_site_label_3
_geom_torsion_atom_site_label_4
_geom_torsion
N1 Cu1 P1 C12 -87.41(9)
N2 Cu1 P1 C12 19.01(9)
P2 Cu1 P1 C12 151.15(8)
N1 Cu1 P1 C18 37.00(7)
N2 Cu1 P1 C18 143.42(8)
P2 Cu1 P1 C18 -84.44(6)
N1 Cu1 P1 C24 147.09(7)
N2 Cu1 P1 C24 -106.49(7)
P2 Cu1 P1 C24 25.65(6)
N1 Cu1 P2 C36 97.55(8)
N2 Cu1 P2 C36 -2.60(8)
P1 Cu1 P2 C36 -141.64(7)
N1 Cu1 P2 C30 -31.23(8)
N2 Cu1 P2 C30 -131.37(8)
P1 Cu1 P2 C30 89.59(7)
N1 Cu1 P2 C29 -145.64(7)
N2 Cu1 P2 C29 114.22(7)
P1 Cu1 P2 C29 -24.82(6)
N2 Cu1 N1 C1 -178.7(2)
P1 Cu1 N1 C1 -45.0(2)
P2 Cu1 N1 C1 58.4(2)
N2 Cu1 N1 C4 0.40(11)
P1 Cu1 N1 C4 134.06(10)
P2 Cu1 N1 C4 -122.48(10)
N1 Cu1 N2 C5 0.07(11)
P1 Cu1 N2 C5 -121.41(10)
P2 Cu1 N2 C5 119.66(10)
N1 Cu1 N2 C6 -179.36(15)
P1 Cu1 N2 C6 59.16(15)
P2 Cu1 N2 C6 -59.77(15)
C4 N1 C1 C2 0.6(2)
Cu1 N1 C1 C2 179.72(15)
N1 C1 C2 C3 -0.7(2)
C1 C2 C3 C4 0.5(2)
C1 N1 C4 C3 -0.29(19)
Cu1 N1 C4 C3 -179.74(11)
C1 N1 C4 C5 178.63(15)
Cu1 N1 C4 C5 -0.81(18)
C2 C3 C4 N1 -0.1(2)
C2 C3 C4 C5 -178.83(18)
C6 N2 C5 C4 178.97(14)
Cu1 N2 C5 C4 -0.54(19)
N1 C4 C5 N2 1.0(2)
C3 C4 C5 N2 179.60(18)
C5 N2 C6 C11 150.43(16)
Cu1 N2 C6 C11 -30.2(2)
C5 N2 C6 C7 -31.3(2)
Cu1 N2 C6 C7 148.13(14)
C11 C6 C7 C8 -3.1(3)
N2 C6 C7 C8 178.57(16)
C6 C7 C8 C9 0.3(3)
C7 C8 C9 C10 2.1(3)
C8 C9 C10 C11 -1.5(3)
C9 C10 C11 C6 -1.4(3)
C7 C6 C11 C10 3.7(3)
N2 C6 C11 C10 -177.92(17)
C18 P1 C12 C13 -140.48(14)
C24 P1 C12 C13 110.60(15)
Cu1 P1 C12 C13 -14.72(18)
C18 P1 C12 C17 37.56(17)
C24 P1 C12 C17 -71.37(16)
Cu1 P1 C12 C17 163.31(12)
C17 C12 C13 C14 1.4(3)
P1 C12 C13 C14 179.52(15)
C12 C13 C14 C15 -0.4(3)
C13 C14 C15 C16 -0.7(3)
C14 C15 C16 C17 0.7(3)
C15 C16 C17 C12 0.4(3)
C13 C12 C17 C16 -1.4(3)
P1 C12 C17 C16 -179.43(15)
C12 P1 C18 C19 -119.79(18)
C24 P1 C18 C19 -10.27(19)
Cu1 P1 C18 C19 100.04(18)
C12 P1 C18 C23 67.58(16)
C24 P1 C18 C23 177.10(14)
Cu1 P1 C18 C23 -72.60(15)
C23 C18 C19 C20 0.1(3)
P1 C18 C19 C20 -172.4(2)
C18 C19 C20 C21 -0.8(4)
C19 C20 C21 C22 -0.1(4)
C20 C21 C22 C23 1.5(4)
C19 C18 C23 C22 1.4(3)
P1 C18 C23 C22 174.46(16)
C21 C22 C23 C18 -2.2(3)
C12 P1 C24 C25 15.53(17)
C18 P1 C24 C25 -92.39(15)
Cu1 P1 C24 C25 155.90(13)
C12 P1 C24 C29 -162.11(13)
C18 P1 C24 C29 89.96(13)
Cu1 P1 C24 C29 -21.74(13)
C29 C24 C25 C26 -0.6(2)
P1 C24 C25 C26 -178.17(13)
C24 C25 C26 C27 -0.8(3)
C25 C26 C27 C28 1.5(3)
C26 C27 C28 C29 -0.7(3)
C27 C28 C29 C24 -0.6(2)
C27 C28 C29 P2 176.41(13)
C25 C24 C29 C28 1.3(2)
P1 C24 C29 C28 179.04(12)
C25 C24 C29 P2 -175.90(12)
P1 C24 C29 P2 1.87(17)
C36 P2 C29 C28 -28.65(16)
C30 P2 C29 C28 79.92(15)
Cu1 P2 C29 C28 -158.20(13)
C36 P2 C29 C24 148.44(13)
C30 P2 C29 C24 -103.00(13)
Cu1 P2 C29 C24 18.89(13)
C36 P2 C30 C31 86.51(18)
C29 P2 C30 C31 -21.59(19)
Cu1 P2 C30 C31 -135.97(16)
C36 P2 C30 C35 -92.92(15)
C29 P2 C30 C35 158.98(14)
Cu1 P2 C30 C35 44.59(16)
C35 C30 C31 C32 -0.6(3)
P2 C30 C31 C32 179.98(18)
C30 C31 C32 C33 1.0(4)
C31 C32 C33 C34 0.1(4)
C32 C33 C34 C35 -1.5(4)
C33 C34 C35 C30 2.0(3)
C31 C30 C35 C34 -0.9(3)
P2 C30 C35 C34 178.58(16)
C30 P2 C36 C41 173.26(16)
C29 P2 C36 C41 -77.69(17)
Cu1 P2 C36 C41 39.73(18)
C30 P2 C36 C37 -3.61(17)
C29 P2 C36 C37 105.44(16)
Cu1 P2 C36 C37 -137.15(14)
C41 C36 C37 C38 -1.0(3)
P2 C36 C37 C38 175.76(15)
C36 C37 C38 C39 1.2(3)
C37 C38 C39 C40 0.2(4)
C38 C39 C40 C41 -1.8(5)
C37 C36 C41 C40 -0.5(4)
P2 C36 C41 C40 -177.6(2)
C39 C40 C41 C36 1.9(4)
N3 Cu2 P3 C53 -91.59(8)
N4 Cu2 P3 C53 6.18(8)
P4 Cu2 P3 C53 140.14(7)
N3 Cu2 P3 C65 35.57(8)
N4 Cu2 P3 C65 133.34(8)
P4 Cu2 P3 C65 -92.70(6)
N3 Cu2 P3 C59 146.50(7)
N4 Cu2 P3 C59 -115.73(7)
P4 Cu2 P3 C59 18.23(5)
N3 Cu2 P4 C77 103.30(8)
N4 Cu2 P4 C77 -4.92(9)
P3 Cu2 P4 C77 -137.89(7)
N3 Cu2 P4 C71 -26.8(3)
N4 Cu2 P4 C71 -135.0(3)
P3 Cu2 P4 C71 92.0(3)
N3 Cu2 P4 C71' -28.3(12)
N4 Cu2 P4 C71' -136.5(12)
P3 Cu2 P4 C71' 90.5(12)
N3 Cu2 P4 C64 -138.28(7)
N4 Cu2 P4 C64 113.50(7)
P3 Cu2 P4 C64 -19.47(5)
N4 Cu2 N3 C42 179.5(2)
P3 Cu2 N3 C42 -56.1(2)
P4 Cu2 N3 C42 50.6(2)
N4 Cu2 N3 C45 3.03(11)
P3 Cu2 N3 C45 127.44(10)
P4 Cu2 N3 C45 -125.89(10)
N3 Cu2 N4 C46 -2.34(11)
P3 Cu2 N4 C46 -116.35(11)
P4 Cu2 N4 C46 125.98(10)
N3 Cu2 N4 C47 177.17(15)
P3 Cu2 N4 C47 63.16(15)
P4 Cu2 N4 C47 -54.51(15)
C45 N3 C42 C43 0.6(2)
Cu2 N3 C42 C43 -175.95(16)
N3 C42 C43 C44 -0.3(2)
C42 C43 C44 C45 0.0(2)
C42 N3 C45 C44 -0.60(19)
Cu2 N3 C45 C44 177.29(12)
C42 N3 C45 C46 178.72(15)
Cu2 N3 C45 C46 -3.39(18)
C43 C44 C45 N3 0.4(2)
C43 C44 C45 C46 -178.80(18)
C47 N4 C46 C45 -178.41(15)
Cu2 N4 C46 C45 1.17(19)
N3 C45 C46 N4 1.6(2)
C44 C45 C46 N4 -179.28(18)
C51 C52 C47 C48 -1.3(3)
C51 C52 C47 N4 178.91(17)
C46 N4 C47 C52 -142.31(17)
Cu2 N4 C47 C52 38.2(2)
C46 N4 C47 C48 37.9(2)
Cu2 N4 C47 C48 -141.61(14)
C52 C47 C48 C49 1.8(3)
N4 C47 C48 C49 -178.33(16)
C47 C48 C49 C50 -1.1(3)
C48 C49 C50 C51 -0.2(3)
C49 C50 C51 C52 0.8(3)
C47 C52 C51 C50 -0.1(3)
C65 P3 C53 C54 -152.20(13)
C59 P3 C53 C54 99.15(14)
Cu2 P3 C53 C54 -23.16(16)
C65 P3 C53 C58 27.54(16)
C59 P3 C53 C58 -81.12(15)
Cu2 P3 C53 C58 156.58(12)
C58 C53 C54 C55 0.9(3)
P3 C53 C54 C55 -179.33(15)
C53 C54 C55 C56 -1.7(3)
C54 C55 C56 C57 1.5(3)
C55 C56 C57 C58 -0.5(3)
C56 C57 C58 C53 -0.3(3)
C54 C53 C58 C57 0.1(3)
P3 C53 C58 C57 -179.61(13)
C53 P3 C59 C60 31.21(16)
C65 P3 C59 C60 -78.38(15)
Cu2 P3 C59 C60 166.48(13)
C53 P3 C59 C64 -147.91(12)
C65 P3 C59 C64 102.50(13)
Cu2 P3 C59 C64 -12.65(13)
C64 C59 C60 C61 1.2(3)
P3 C59 C60 C61 -177.87(13)
C59 C60 C61 C62 -0.3(3)
C60 C61 C62 C63 -0.9(3)
C61 C62 C63 C64 1.1(3)
C62 C63 C64 C59 -0.2(2)
C62 C63 C64 P4 -178.47(13)
C60 C59 C64 C63 -1.0(2)
P3 C59 C64 C63 178.14(12)
C60 C59 C64 P4 177.37(12)
P3 C59 C64 P4 -3.48(17)
C77 P4 C64 C63 -31.67(15)
C71 P4 C64 C63 77.7(2)
C71' P4 C64 C63 70.7(6)
Cu2 P4 C64 C63 -164.04(12)
C77 P4 C64 C59 150.01(12)
C71 P4 C64 C59 -100.6(2)
C71' P4 C64 C59 -107.7(6)
Cu2 P4 C64 C59 17.64(13)
C53 P3 C65 C66 -130.51(17)
C59 P3 C65 C66 -21.20(18)
Cu2 P3 C65 C66 90.93(17)
C53 P3 C65 C70 57.76(16)
C59 P3 C65 C70 167.07(14)
Cu2 P3 C65 C70 -80.80(15)
C70 C65 C66 C67 -1.1(3)
P3 C65 C66 C67 -172.8(2)
C65 C66 C67 C68 0.2(4)
C66 C67 C68 C69 0.5(4)
C67 C68 C69 C70 -0.4(4)
C68 C69 C70 C65 -0.5(3)
C66 C65 C70 C69 1.2(3)
P3 C65 C70 C69 173.28(16)
C77 P4 C71 C72 58.2(7)
C64 P4 C71 C72 -50.0(7)
Cu2 P4 C71 C72 -162.1(6)
C77 P4 C71 C76 -120.8(5)
C64 P4 C71 C76 131.0(6)
Cu2 P4 C71 C76 18.9(7)
C76 C71 C72 C73 -6.0(10)
P4 C71 C72 C73 175.0(5)
C71 C72 C73 C74 1.9(7)
C72 C73 C74 C75 3.2(6)
C73 C74 C75 C76 -4.1(6)
C74 C75 C76 C71 -0.1(7)
C72 C71 C76 C75 5.1(9)
P4 C71 C76 C75 -175.9(4)
C77 P4 C71' C76' -150.3(19)
C64 P4 C71' C76' 104(2)
Cu2 P4 C71' C76' -9(3)
C77 P4 C71' C72' 46(3)
C64 P4 C71' C72' -60(2)
Cu2 P4 C71' C72' -172.7(18)
C76' C71' C72' C73' 13(4)
P4 C71' C72' C73' 176.4(16)
C71' C72' C73' C74' -7(3)
C72' C73' C74' C75' 0(2)
C73' C74' C75' C76' 1(2)
C72' C71' C76' C75' -12(3)
P4 C71' C76' C75' -176.5(13)
C74' C75' C76' C71' 5(2)
C71 P4 C77 C82 -149.5(3)
C71' P4 C77 C82 -143.2(8)
C64 P4 C77 C82 -41.43(15)
Cu2 P4 C77 C82 77.37(15)
C71 P4 C77 C78 37.2(3)
C71' P4 C77 C78 43.5(8)
C64 P4 C77 C78 145.28(14)
Cu2 P4 C77 C78 -95.92(15)
C82 C77 C78 C79 -0.7(3)
P4 C77 C78 C79 172.69(15)
C77 C78 C79 C80 0.6(3)
C78 C79 C80 C81 0.6(3)
C79 C80 C81 C82 -1.8(3)
C80 C81 C82 C77 1.7(3)
C78 C77 C82 C81 -0.4(3)
P4 C77 C82 C81 -173.84(14)
